data_4020084
loop_
_publ_author_name
'Yasushi Morita'
'Tsuyoshi Murata'
'Kozo Fukui'
'Satoru Yamada'
'Kazunobu Sato'
'Daisuke Shiomi'
'Takeji Takui'
'Hiroshi Kitagawa'
'Hideki Yamochi'
'Gunzi Saito'
'Kazuhiro Nakasuji'

_publ_section_title
;
Hydrogen-Bonded Networks in Organic Conductors: Crystal Structures and
Electronic Properties of Charge-Transfer Salts of Tetracyanoquinodimethane
with 4,4'-Biimidazolium having Multi Protonated States
;
_journal_name_full 'Journal of Organic Chemistry'
_journal_page_first 2739
_journal_page_last 2744
_journal_paper_doi 10.1021/jo047768c
_journal_volume 70
_journal_year 2005
_chemical_formula_moiety 'C6H7 N4 +, C12 H4 N4 1-, C12 H4 N4'
_chemical_formula_sum 'C48 H26 N20'
_chemical_formula_weight 882.89
_chemical_name_common (4,4'-H~3~Bim)~2~(TCNQ)~3~
_chemical_name_systematic
;
 Mono-protonated 4,4'-biimidazolium tetracyanoquinodimethide complex
;
_space_group_IT_number 2
_symmetry_cell_setting triclinic
_symmetry_Int_Tables_number 2
_symmetry_space_group_name_Hall '-P 1'
_symmetry_space_group_name_H-M 'P -1'
_atom_sites_solution_hydrogens geom
_atom_sites_solution_primary direct
_atom_sites_solution_secondary difmap
_cell_angle_alpha 98.52(4)
_cell_angle_beta 100.70(4)
_cell_angle_gamma 91.32(3)
_cell_formula_units_Z 1
_cell_length_a 6.886(8)
_cell_length_b 10.615(11)
_cell_length_c 14.45(2)
_cell_measurement_reflns_used 7390
_cell_measurement_temperature 200(2)
_cell_measurement_theta_max 27.4
_cell_measurement_theta_min 3.0
_cell_volume 1025(2)
_diffrn_ambient_temperature 200(2)
_diffrn_detector_area_resol_mean 10.00
_diffrn_measurement_device_type 'Rigaku RAXIS-RAPID Imaging Plate'
_diffrn_measurement_method \w
_diffrn_radiation_monochromator graphite
_diffrn_radiation_source 'fine-focus sealed tube'
_diffrn_radiation_type MoK\a
_diffrn_radiation_wavelength 0.71075
_diffrn_reflns_av_R_equivalents 0.0000
_diffrn_reflns_av_sigmaI/netI 0.0257
_diffrn_reflns_limit_h_max 8
_diffrn_reflns_limit_h_min 0
_diffrn_reflns_limit_k_max 13
_diffrn_reflns_limit_k_min -13
_diffrn_reflns_limit_l_max 18
_diffrn_reflns_limit_l_min -18
_diffrn_reflns_number 4102
_diffrn_reflns_theta_max 27.44
_diffrn_reflns_theta_min 3.01
_diffrn_standards_decay_% ?
_diffrn_standards_interval_count ?
_diffrn_standards_interval_time ?
_diffrn_standards_number ?
_exptl_absorpt_coefficient_mu 0.094
_exptl_absorpt_correction_T_max 0.991
_exptl_absorpt_correction_T_min 0.846
_exptl_absorpt_correction_type multi-scan
_exptl_absorpt_process_details '(Higashi, 1995)'
_exptl_crystal_colour black
_exptl_crystal_density_diffrn 1.431
_exptl_crystal_density_meas ?
_exptl_crystal_density_method 'not measured'
_exptl_crystal_description block
_exptl_crystal_F_000 454
_exptl_crystal_size_max 0.700
_exptl_crystal_size_mid 0.400
_exptl_crystal_size_min 0.100
_refine_ls_extinction_coef ?
_refine_ls_extinction_method none
_refine_ls_goodness_of_fit_ref 1.153
_refine_ls_hydrogen_treatment noref
_refine_ls_matrix_type full
_refine_ls_number_parameters 307
_refine_ls_number_reflns 4102
_refine_ls_number_restraints 0
_refine_ls_restrained_S_all 1.153
_refine_ls_R_factor_all 0.0514
_refine_ls_R_factor_gt 0.0401
_refine_ls_shift/su_max 0.000
_refine_ls_shift/su_mean 0.000
_refine_ls_structure_factor_coef Fsqd
_refine_ls_weighting_details 'calc w=1/[\s^2^(Fo^2^)+(0.0898P)^2^+0.0906P] where P=(Fo^2^+2Fc^2^)/3'
_refine_ls_weighting_scheme calc
_refine_ls_wR_factor_gt 0.1448
_refine_ls_wR_factor_ref 0.1569
_reflns_number_gt 3172
_reflns_number_total 4102
_reflns_threshold_expression >2sigma(I)
_cod_database_code 4020084

loop_
_symmetry_equiv_pos_as_xyz
'x, y, z'
'-x, -y, -z'

loop_
_atom_site_label
_atom_site_type_symbol
_atom_site_fract_x
_atom_site_fract_y
_atom_site_fract_z
_atom_site_U_iso_or_equiv
_atom_site_adp_type
_atom_site_occupancy
_atom_site_symmetry_multiplicity
_atom_site_calc_flag
_atom_site_refinement_flags
_atom_site_disorder_assembly
_atom_site_disorder_group
N1 N 0.8828(2) 0.25007(16) 0.14244(10) 0.0364(4) Uani 1 1 d . . .
N2 N 0.7089(2) 0.38842(15) 0.07215(11) 0.0346(4) Uani 1 1 d . . .
N3 N 0.0848(2) 0.19546(15) -0.05603(11) 0.0351(4) Uani 1 1 d . . .
N4 N 0.2974(2) 0.35821(15) -0.03865(11) 0.0360(4) Uani 1 1 d . . .
N5 N 0.9168(2) 0.30476(16) 0.36340(11) 0.0360(4) Uani 1 1 d . . .
N6 N 0.2846(2) 0.22514(16) 0.23504(10) 0.0350(4) Uani 1 1 d . . .
N7 N 0.6863(2) 0.08339(16) 0.86757(10) 0.0364(4) Uani 1 1 d . . .
N8 N 0.0650(2) 0.00724(16) 0.73789(12) 0.0406(4) Uani 1 1 d . . .
N9 N 0.9255(2) 0.63312(17) 0.30656(12) 0.0395(4) Uani 1 1 d . . .
N10 N 0.3065(2) 0.55809(17) 0.17818(11) 0.0400(4) Uani 1 1 d . . .
C1 C 0.8866(3) 0.3665(2) 0.12060(14) 0.0385(4) Uani 1 1 d . . .
C2 C 0.5877(3) 0.27910(17) 0.06307(11) 0.0285(4) Uani 1 1 d . . .
C3 C 0.6982(3) 0.19423(18) 0.10774(13) 0.0340(4) Uani 1 1 d . . .
C4 C 0.1177(3) 0.3107(2) -0.07798(14) 0.0387(5) Uani 1 1 d . . .
C5 C 0.3856(3) 0.26665(16) 0.01131(11) 0.0281(4) Uani 1 1 d . . .
C6 C 0.2537(3) 0.16541(18) 0.00071(13) 0.0348(4) Uani 1 1 d . . .
C7 C 0.7615(2) 0.26531(15) 0.36818(11) 0.0241(3) Uani 1 1 d . . .
C8 C 0.4144(2) 0.22217(15) 0.29668(11) 0.0242(3) Uani 1 1 d . . .
C9 C 0.5712(2) 0.22004(15) 0.37613(11) 0.0221(3) Uani 1 1 d . . .
C10 C 0.5647(3) 0.08207(16) 0.80121(11) 0.0265(4) Uani 1 1 d . . .
C11 C 0.2203(3) 0.03957(16) 0.72876(11) 0.0269(4) Uani 1 1 d . . .
C12 C 0.4135(2) 0.07812(15) 0.71923(11) 0.0243(3) Uani 1 1 d . . .
C13 C 0.5329(2) 0.18481(14) 0.46170(11) 0.0212(3) Uani 1 1 d . . .
C14 C 0.6859(2) 0.19079(15) 0.54409(11) 0.0225(3) Uani 1 1 d . . .
C15 C 0.3391(2) 0.14422(15) 0.46933(11) 0.0240(3) Uani 1 1 d . . .
C16 C 0.4546(2) 0.11514(14) 0.63407(11) 0.0223(3) Uani 1 1 d . . .
C17 C 0.3007(2) 0.11066(15) 0.55217(11) 0.0241(3) Uani 1 1 d . . .
C18 C 0.6478(2) 0.15685(15) 0.62681(11) 0.0228(3) Uani 1 1 d . . .
C19 C 0.7709(2) 0.60280(16) 0.31764(11) 0.0267(4) Uani 1 1 d . . .
C20 C 0.4251(2) 0.56112(16) 0.24537(12) 0.0272(4) Uani 1 1 d . . .
C21 C 0.5772(2) 0.56495(15) 0.32857(11) 0.0233(3) Uani 1 1 d . . .
C22 C 0.5384(2) 0.53274(14) 0.41317(11) 0.0213(3) Uani 1 1 d . . .
C23 C 0.6952(2) 0.53869(14) 0.49571(11) 0.0226(3) Uani 1 1 d . . .
C24 C 0.3417(2) 0.49316(15) 0.42169(11) 0.0229(3) Uani 1 1 d . . .
H1 H 0.9908 0.2109 0.1771 0.043 Uiso 1 1 d . . .
H2 H -0.0351 0.1433 -0.0762 0.042 Uiso 1 1 d . . .
H3 H 0.3547 0.4392 -0.0432 0.042 Uiso 1 1 d . . .
H4 H 0.9995 0.4259 0.1362 0.046 Uiso 1 1 d . . .
H5 H 0.6544 0.1096 0.1137 0.041 Uiso 1 1 d . . .
H6 H 0.0229 0.3539 -0.1175 0.045 Uiso 1 1 d . . .
H7 H 0.2751 0.0886 0.0276 0.041 Uiso 1 1 d . . .
H8 H 0.8167 0.2191 0.5412 0.027 Uiso 1 1 d . . .
H9 H 0.2333 0.1399 0.4158 0.028 Uiso 1 1 d . . .
H10 H 0.1690 0.0841 0.5554 0.029 Uiso 1 1 d . . .
H11 H 0.7542 0.1616 0.6805 0.027 Uiso 1 1 d . . .
H12 H 0.8346 0.5674 0.4934 0.045 Uiso 1 1 d . . .
H13 H 0.2317 0.4873 0.3648 0.045 Uiso 1 1 d . . .

loop_
_atom_site_aniso_label
_atom_site_aniso_U_11
_atom_site_aniso_U_22
_atom_site_aniso_U_33
_atom_site_aniso_U_23
_atom_site_aniso_U_13
_atom_site_aniso_U_12
N1 0.0315(9) 0.0493(10) 0.0264(8) 0.0076(6) -0.0020(6) 0.0115(7)
N2 0.0258(8) 0.0399(9) 0.0350(8) 0.0080(6) -0.0036(6) -0.0034(7)
N3 0.0285(8) 0.0431(9) 0.0302(8) 0.0056(6) -0.0022(6) -0.0067(7)
N4 0.0288(9) 0.0387(9) 0.0381(9) 0.0150(7) -0.0061(6) -0.0034(7)
N5 0.0272(9) 0.0463(9) 0.0338(8) 0.0047(7) 0.0061(6) -0.0032(7)
N6 0.0272(8) 0.0512(10) 0.0265(8) 0.0098(6) 0.0017(6) 0.0039(7)
N7 0.0305(9) 0.0489(10) 0.0284(8) 0.0098(7) 0.0001(6) -0.0061(7)
N8 0.0318(9) 0.0481(10) 0.0439(10) 0.0099(7) 0.0101(7) -0.0003(8)
N9 0.0258(9) 0.0544(10) 0.0393(9) 0.0127(7) 0.0054(7) -0.0026(8)
N10 0.0311(9) 0.0552(11) 0.0321(9) 0.0108(7) -0.0008(6) -0.0009(8)
C1 0.0262(10) 0.0500(11) 0.0354(10) 0.0059(8) -0.0030(7) -0.0036(9)
C2 0.0275(9) 0.0349(9) 0.0220(8) 0.0044(6) 0.0022(6) 0.0007(7)
C3 0.0339(10) 0.0370(9) 0.0300(9) 0.0086(7) 0.0004(7) 0.0027(8)
C4 0.0306(10) 0.0469(11) 0.0356(10) 0.0123(8) -0.0057(7) -0.0027(9)
C5 0.0270(9) 0.0339(9) 0.0221(8) 0.0053(6) 0.0007(6) 0.0011(7)
C6 0.0335(10) 0.0381(10) 0.0315(9) 0.0090(7) 0.0004(7) -0.0036(8)
C7 0.0239(9) 0.0261(8) 0.0219(8) 0.0040(6) 0.0029(6) 0.0029(7)
C8 0.0231(9) 0.0270(8) 0.0241(8) 0.0062(6) 0.0065(6) 0.0029(7)
C9 0.0199(8) 0.0230(7) 0.0231(8) 0.0054(6) 0.0018(6) 0.0018(6)
C10 0.0271(9) 0.0287(8) 0.0248(8) 0.0064(6) 0.0061(6) -0.0003(7)
C11 0.0281(9) 0.0295(8) 0.0239(8) 0.0065(6) 0.0048(6) 0.0018(7)
C12 0.0235(8) 0.0254(8) 0.0239(8) 0.0050(6) 0.0035(6) 0.0010(7)
C13 0.0229(8) 0.0181(7) 0.0217(8) 0.0032(5) 0.0020(6) 0.0025(6)
C14 0.0186(8) 0.0228(7) 0.0252(8) 0.0042(6) 0.0013(6) 0.0003(6)
C15 0.0213(8) 0.0246(8) 0.0246(8) 0.0053(6) -0.0009(6) -0.0006(7)
C16 0.0242(9) 0.0199(7) 0.0223(8) 0.0037(6) 0.0026(6) 0.0018(6)
C17 0.0198(8) 0.0248(8) 0.0267(8) 0.0053(6) 0.0016(6) -0.0016(7)
C18 0.0201(8) 0.0230(8) 0.0236(8) 0.0041(6) -0.0004(6) 0.0015(6)
C19 0.0244(9) 0.0311(9) 0.0244(8) 0.0066(6) 0.0026(6) 0.0014(7)
C20 0.0240(9) 0.0319(9) 0.0261(8) 0.0069(6) 0.0041(6) 0.0013(7)
C21 0.0203(8) 0.0239(8) 0.0249(8) 0.0045(6) 0.0017(6) 0.0007(6)
C22 0.0197(8) 0.0194(7) 0.0239(8) 0.0025(6) 0.0022(6) 0.0021(6)
C23 0.0176(8) 0.0230(8) 0.0258(8) 0.0036(6) 0.0012(6) 0.0000(6)
C24 0.0176(8) 0.0242(8) 0.0252(8) 0.0031(6) 0.0004(6) 0.0012(6)
